data_7035994
loop_
_publ_author_name
'M\"oller, Tobias'
'Wonneberger, Peter'
'S\'arosi, Menyh\'art B'
'Coburger, Peter'
'Hey-Hawkins, Evamarie'

_publ_section_title
;
 P-chiral 1-phosphanorbornenes: from asymmetric phospha-Diels-Alder
 reactions towards ligand design and functionalisation.
;
_journal_issue 5
_journal_name_full 'Dalton transactions (Cambridge, England : 2003)'
_journal_page_first 1904
_journal_page_last 1917
_journal_paper_doi 10.1039/c5dt02564h
_journal_volume 45
_journal_year 2016
_chemical_absolute_configuration rmad
_chemical_formula_sum 'C25 H34 N O3 P S'
_chemical_formula_weight 459.56
_chemical_name_systematic
;
 ?
;
_space_group_IT_number 19
_symmetry_cell_setting orthorhombic
_symmetry_space_group_name_Hall 'P 2ac 2ab'
_symmetry_space_group_name_H-M 'P 21 21 21'
_atom_sites_solution_hydrogens geom
_atom_sites_solution_primary direct
_atom_sites_solution_secondary difmap
_audit_conform_dict_location ftp://ftp.iucr.org/pub/cif_core.dic
_audit_conform_dict_name cif_core.dic
_audit_conform_dict_version 2.4
_audit_creation_date 2014-01-15T10:47:52-00:00
_audit_creation_method 'WinGX routine CIF_UPDATE'
_audit_update_record
;
2014-03-07 deposited with the CCDC.
2015-07-30 downloaded from the CCDC.
;
_cell_angle_alpha 90
_cell_angle_beta 90
_cell_angle_gamma 90
_cell_formula_units_Z 4
_cell_length_a 12.01550(10)
_cell_length_b 12.26580(10)
_cell_length_c 16.7128(2)
_cell_measurement_reflns_used 33006
_cell_measurement_temperature 130(2)
_cell_measurement_theta_max 37.3967
_cell_measurement_theta_min 2.9437
_cell_volume 2463.13(4)
_computing_cell_refinement
;
        CrysAlisPro, Agilent Technologies,
        Version 1.171.35.21 (release 20-01-2012 CrysAlis171 .NET)
        (compiled Jan 23 2012,18:06:46)
;
_computing_data_collection
;
        CrysAlisPro, Agilent Technologies,
        Version 1.171.35.21 (release 20-01-2012 CrysAlis171 .NET)
        (compiled Jan 23 2012,18:06:46)
;
_computing_data_reduction
;
        CrysAlisPro, Agilent Technologies,
        Version 1.171.35.21 (release 20-01-2012 CrysAlis171 .NET)
        (compiled Jan 23 2012,18:06:46)
;
_computing_molecular_graphics 'ORTEP3 for Windows (L. J. Farrugia, 1997)'
_computing_publication_material 'WINGX  (L.J. Farrugia,1999)'
_computing_structure_refinement 'SHELXL-97 (Sheldrick, 2008)'
_computing_structure_solution 'SIR92 (Giacovazzo 1993)'
_diffrn_ambient_temperature 130(2)
_diffrn_detector_area_resol_mean 16.356
_diffrn_measured_fraction_theta_full 0.999
_diffrn_measured_fraction_theta_max 0.999
_diffrn_measurement_device_type 'Xcalibur, Sapphire3, Gemini'
_diffrn_measurement_method '\w scans'
_diffrn_orient_matrix_UB_11 -0.0249247
_diffrn_orient_matrix_UB_12 0.0305254
_diffrn_orient_matrix_UB_13 -0.0312732
_diffrn_orient_matrix_UB_21 -0.0122189
_diffrn_orient_matrix_UB_22 0.0425153
_diffrn_orient_matrix_UB_23 0.0273816
_diffrn_orient_matrix_UB_31 0.0521319
_diffrn_orient_matrix_UB_32 0.0245479
_diffrn_orient_matrix_UB_33 -0.0085488
_diffrn_radiation_monochromator graphite
_diffrn_radiation_type MoK\a
_diffrn_radiation_wavelength 0.71073
_diffrn_reflns_av_R_equivalents 0.0285
_diffrn_reflns_av_unetI/netI 0.0167
_diffrn_reflns_limit_h_max 17
_diffrn_reflns_limit_h_min -17
_diffrn_reflns_limit_k_max 17
_diffrn_reflns_limit_k_min -17
_diffrn_reflns_limit_l_max 23
_diffrn_reflns_limit_l_min -23
_diffrn_reflns_number 55234
_diffrn_reflns_theta_full 30.51
_diffrn_reflns_theta_max 30.51
_diffrn_reflns_theta_min 2.95
_exptl_absorpt_coefficient_mu 0.222
_exptl_absorpt_correction_T_max 1
_exptl_absorpt_correction_T_min 0.98908
_exptl_absorpt_correction_type multi-scan
_exptl_absorpt_process_details
;
        CrysAlisPro, Agilent Technologies,
        Version 1.171.35.21 (release 20-01-2012 CrysAlis171 .NET)
        (compiled Jan 23 2012,18:06:46)
        Empirical absorption correction using spherical harmonics,
 implemented in SCALE3 ABSPACK scaling algorithm.
;
_exptl_crystal_colour colourless
_exptl_crystal_density_diffrn 1.239
_exptl_crystal_density_method 'not measured'
_exptl_crystal_description prism
_exptl_crystal_F_000 984
_exptl_crystal_size_max 0.4
_exptl_crystal_size_mid 0.4
_exptl_crystal_size_min 0.4
_refine_diff_density_max 0.382
_refine_diff_density_min -0.218
_refine_diff_density_rms 0.036
_refine_ls_abs_structure_details 'Flack H D (1983), Acta Cryst. A39, 876-881'
_refine_ls_abs_structure_Flack -0.06(3)
_refine_ls_extinction_method none
_refine_ls_goodness_of_fit_ref 1.072
_refine_ls_hydrogen_treatment refall
_refine_ls_matrix_type full
_refine_ls_number_parameters 416
_refine_ls_number_reflns 7533
_refine_ls_number_restraints 0
_refine_ls_restrained_S_all 1.072
_refine_ls_R_factor_all 0.0272
_refine_ls_R_factor_gt 0.0252
_refine_ls_shift/su_max 0.001
_refine_ls_shift/su_mean 0
_refine_ls_structure_factor_coef Fsqd
_refine_ls_weighting_details 'calc w=1/[\s^2^(Fo^2^)+(0.0400P)^2^+0.1921P] where P=(Fo^2^+2Fc^2^)/3'
_refine_ls_weighting_scheme calc
_refine_ls_wR_factor_gt 0.0644
_refine_ls_wR_factor_ref 0.0657
_reflns_number_gt 7219
_reflns_number_total 7533
_reflns_threshold_expression >2\s(I)
_cod_data_source_file c5dt02564h2.cif
_cod_data_source_block x1739
_cod_depositor_comments
;
The following automatic conversions were performed:

'_symmetry_cell_setting' value 'Orthorhombic' changed to
'orthorhombic' according to
/usr/data/users/saulius/crontab/automatic-downloads/rss-feeds/RSC/lib/dictionaries/cif_core.dic
dictionary named 'cif_core.dic' version 2.4.2 from 2011-04-26.

Automatic conversion script
Id: cif_fix_values 3271 2015-04-21 07:52:19Z andrius 

 Adding full bibliography for 7035986--7035994.cif.
;
_cod_original_sg_symbol_H-M P2(1)2(1)2(1)
_cod_database_code 7035994

loop_
_symmetry_equiv_pos_as_xyz
'x, y, z'
'-x+1/2, -y, z+1/2'
'x+1/2, -y+1/2, -z'
'-x, y+1/2, -z+1/2'

loop_
_atom_site_label
_atom_site_type_symbol
_atom_site_fract_x
_atom_site_fract_y
_atom_site_fract_z
_atom_site_U_iso_or_equiv
_atom_site_adp_type
_atom_site_occupancy
_atom_site_symmetry_multiplicity
_atom_site_calc_flag
P1 P 0.489835(19) 0.723153(18) 0.563558(14) 0.01575(5) Uani 1 1 d
S1 S 0.51986(2) 0.74693(2) 0.675607(14) 0.02578(6) Uani 1 1 d
O1 O 0.53912(8) 0.56829(8) 0.30175(5) 0.0358(2) Uani 1 1 d
O2 O 0.57629(7) 0.50240(6) 0.42345(5) 0.02636(17) Uani 1 1 d
O3 O 0.72446(6) 0.51617(6) 0.51157(5) 0.02128(14) Uani 1 1 d
N1 N 0.20436(7) 0.54687(8) 0.56433(6) 0.02507(18) Uani 1 1 d
C1 C 0.60050(8) 0.66519(7) 0.49941(6) 0.01750(16) Uani 1 1 d
C2 C 0.56165(8) 0.69301(8) 0.41425(6) 0.01942(18) Uani 1 1 d
C3 C 0.44278(8) 0.74801(8) 0.42046(5) 0.01844(16) Uani 1 1 d
C4 C 0.36133(8) 0.66135(8) 0.45157(6) 0.01753(17) Uani 1 1 d
C5 C 0.37343(8) 0.64076(7) 0.53077(6) 0.01690(16) Uani 1 1 d
C6 C 0.45922(8) 0.82733(8) 0.49086(6) 0.01878(17) Uani 1 1 d
C7 C 0.55830(9) 0.58508(9) 0.37114(7) 0.0244(2) Uani 1 1 d
C8 C 0.61336(8) 0.54089(8) 0.50102(6) 0.02006(17) Uani 1 1 d
C9 C 0.40818(11) 0.80426(10) 0.34301(7) 0.0276(2) Uani 1 1 d
C10 C 0.28678(9) 0.60196(10) 0.39490(6) 0.02407(19) Uani 1 1 d
C11 C 0.74941(8) 0.40039(8) 0.51748(7) 0.02111(18) Uani 1 1 d
C12 C 0.86391(9) 0.38338(8) 0.48029(7) 0.02314(19) Uani 1 1 d
C13 C 0.89539(11) 0.26246(10) 0.48953(9) 0.0353(3) Uani 1 1 d
C14 C 0.89384(11) 0.22730(10) 0.57694(9) 0.0378(3) Uani 1 1 d
C15 C 0.78081(11) 0.24601(10) 0.61578(8) 0.0319(2) Uani 1 1 d
C16 C 0.74637(10) 0.36572(9) 0.60486(7) 0.0276(2) Uani 1 1 d
C17 C 0.87364(10) 0.42737(9) 0.39418(7) 0.0280(2) Uani 1 1 d
C18 C 0.99437(13) 0.42682(13) 0.36598(9) 0.0417(3) Uani 1 1 d
C19 C 0.79923(12) 0.36925(13) 0.33371(8) 0.0375(3) Uani 1 1 d
C20 C 0.78091(16) 0.21465(14) 0.70394(10) 0.0476(3) Uani 1 1 d
C21 C 0.31282(8) 0.56218(8) 0.58100(6) 0.01802(17) Uani 1 1 d
C22 C 0.36543(9) 0.50910(8) 0.64442(6) 0.02079(18) Uani 1 1 d
C23 C 0.30512(10) 0.43640(9) 0.69087(6) 0.0243(2) Uani 1 1 d
C24 C 0.19476(10) 0.41882(9) 0.67287(7) 0.0282(2) Uani 1 1 d
C25 C 0.14859(10) 0.47578(10) 0.60982(8) 0.0303(2) Uani 1 1 d
H1 H 0.6703(13) 0.6935(13) 0.5121(9) 0.031(4) Uiso 1 1 d
H2 H 0.6104(12) 0.7456(12) 0.3870(8) 0.023(3) Uiso 1 1 d
H6A H 0.5224(11) 0.8755(11) 0.4822(8) 0.020(3) Uiso 1 1 d
H6B H 0.3879(13) 0.8656(12) 0.5036(9) 0.027(4) Uiso 1 1 d
H8 H 0.5664(11) 0.5022(11) 0.5399(8) 0.019(3) Uiso 1 1 d
H9A H 0.4079(14) 0.7560(14) 0.3009(11) 0.041(4) Uiso 1 1 d
H9B H 0.3361(14) 0.8322(14) 0.3501(10) 0.038(4) Uiso 1 1 d
H9C H 0.4636(13) 0.8601(14) 0.3313(10) 0.035(4) Uiso 1 1 d
H10A H 0.2489(14) 0.5403(14) 0.4187(10) 0.040(4) Uiso 1 1 d
H10B H 0.2305(13) 0.6494(13) 0.3758(9) 0.033(4) Uiso 1 1 d
H10C H 0.3279(13) 0.5746(13) 0.3491(10) 0.030(4) Uiso 1 1 d
H11 H 0.6967(11) 0.3605(11) 0.4845(8) 0.017(3) Uiso 1 1 d
H12 H 0.9177(13) 0.4240(13) 0.5128(10) 0.034(4) Uiso 1 1 d
H13A H 0.8399(16) 0.2187(16) 0.4581(11) 0.053(5) Uiso 1 1 d
H13B H 0.9695(14) 0.2539(13) 0.4675(10) 0.040(4) Uiso 1 1 d
H14A H 0.9510(16) 0.2713(15) 0.6037(11) 0.043(4) Uiso 1 1 d
H14B H 0.9108(15) 0.1500(15) 0.5825(10) 0.040(4) Uiso 1 1 d
H15 H 0.7283(14) 0.2019(14) 0.5856(9) 0.034(4) Uiso 1 1 d
H16A H 0.7976(13) 0.4106(13) 0.6351(9) 0.028(4) Uiso 1 1 d
H16B H 0.6703(13) 0.3774(13) 0.6262(9) 0.029(4) Uiso 1 1 d
H17 H 0.8439(13) 0.5017(13) 0.3960(9) 0.027(4) Uiso 1 1 d
H18A H 1.0459(17) 0.4618(16) 0.4069(12) 0.053(5) Uiso 1 1 d
H18B H 0.9953(18) 0.4649(17) 0.3185(12) 0.057(5) Uiso 1 1 d
H18C H 1.0188(17) 0.3518(17) 0.3582(12) 0.051(5) Uiso 1 1 d
H19A H 0.8043(17) 0.4053(17) 0.2793(12) 0.057(6) Uiso 1 1 d
H19B H 0.8192(16) 0.2911(17) 0.3294(10) 0.049(5) Uiso 1 1 d
H19C H 0.7178(17) 0.3658(16) 0.3513(12) 0.052(5) Uiso 1 1 d
H20A H 0.8022(18) 0.1417(18) 0.7095(12) 0.057(6) Uiso 1 1 d
H20B H 0.8397(19) 0.2603(19) 0.7353(13) 0.068(6) Uiso 1 1 d
H20C H 0.7052(19) 0.2285(19) 0.7326(12) 0.068(6) Uiso 1 1 d
H22 H 0.4434(13) 0.5256(12) 0.6563(9) 0.028(4) Uiso 1 1 d
H23 H 0.3415(13) 0.4059(14) 0.7388(10) 0.033(4) Uiso 1 1 d
H24 H 0.1472(15) 0.3663(15) 0.7030(11) 0.044(5) Uiso 1 1 d
H25 H 0.0705(13) 0.4655(12) 0.5961(9) 0.028(4) Uiso 1 1 d

loop_
_atom_site_aniso_label
_atom_site_aniso_U_11
_atom_site_aniso_U_22
_atom_site_aniso_U_33
_atom_site_aniso_U_23
_atom_site_aniso_U_13
_atom_site_aniso_U_12
P1 0.01457(10) 0.01600(10) 0.01667(10) -0.00031(7) -0.00086(8) -0.00018(8)
S1 0.02876(13) 0.03106(12) 0.01753(10) -0.00196(9) -0.00314(9) -0.00729(10)
O1 0.0405(5) 0.0394(5) 0.0275(4) -0.0127(3) -0.0005(4) 0.0041(4)
O2 0.0245(4) 0.0191(3) 0.0355(4) -0.0072(3) -0.0072(3) 0.0015(3)
O3 0.0149(3) 0.0159(3) 0.0330(4) -0.0004(3) -0.0004(3) 0.0021(2)
N1 0.0172(4) 0.0273(4) 0.0307(4) 0.0091(4) -0.0026(4) -0.0038(3)
C1 0.0138(4) 0.0166(4) 0.0220(4) -0.0016(3) 0.0007(3) -0.0004(3)
C2 0.0193(4) 0.0192(4) 0.0198(4) -0.0017(3) 0.0031(3) -0.0006(3)
C3 0.0195(4) 0.0182(4) 0.0176(4) 0.0020(3) -0.0002(3) 0.0014(3)
C4 0.0153(4) 0.0174(4) 0.0199(4) 0.0001(3) -0.0010(3) 0.0014(3)
C5 0.0140(4) 0.0173(4) 0.0194(4) 0.0006(3) -0.0013(3) -0.0002(3)
C6 0.0204(4) 0.0157(4) 0.0203(4) 0.0009(3) 0.0004(3) 0.0008(3)
C7 0.0196(4) 0.0263(5) 0.0273(5) -0.0061(4) 0.0014(4) 0.0019(4)
C8 0.0152(4) 0.0181(4) 0.0269(5) -0.0017(4) 0.0006(4) 0.0003(3)
C9 0.0358(6) 0.0260(5) 0.0211(5) 0.0063(4) -0.0038(4) 0.0000(4)
C10 0.0220(5) 0.0281(5) 0.0221(4) -0.0011(4) -0.0052(4) -0.0028(4)
C11 0.0178(4) 0.0152(4) 0.0303(5) -0.0010(4) -0.0004(4) 0.0018(3)
C12 0.0188(4) 0.0187(4) 0.0319(5) -0.0036(4) 0.0015(4) 0.0019(3)
C13 0.0331(6) 0.0215(5) 0.0513(7) -0.0025(5) 0.0085(5) 0.0090(4)
C14 0.0333(6) 0.0242(5) 0.0560(8) 0.0087(5) -0.0019(6) 0.0085(5)
C15 0.0329(6) 0.0221(5) 0.0408(6) 0.0066(4) -0.0021(5) -0.0002(4)
C16 0.0289(5) 0.0232(5) 0.0308(5) 0.0026(4) 0.0025(4) 0.0030(4)
C17 0.0310(6) 0.0233(5) 0.0296(5) -0.0057(4) 0.0055(4) 0.0006(4)
C18 0.0372(7) 0.0443(7) 0.0435(7) -0.0106(6) 0.0163(6) -0.0082(6)
C19 0.0399(7) 0.0410(7) 0.0317(6) -0.0133(5) 0.0034(5) 0.0006(5)
C20 0.0590(9) 0.0379(7) 0.0459(8) 0.0172(6) -0.0034(7) -0.0014(7)
C21 0.0171(4) 0.0171(4) 0.0199(4) 0.0010(3) -0.0006(3) 0.0005(3)
C22 0.0202(4) 0.0219(4) 0.0202(4) 0.0013(4) -0.0013(3) 0.0009(4)
C23 0.0287(5) 0.0227(5) 0.0213(4) 0.0050(4) -0.0005(4) 0.0011(4)
C24 0.0302(5) 0.0259(5) 0.0287(5) 0.0084(4) 0.0025(4) -0.0065(4)
C25 0.0209(5) 0.0332(6) 0.0368(6) 0.0123(5) -0.0017(4) -0.0073(4)

loop_
_atom_type_symbol
_atom_type_description
_atom_type_scat_dispersion_real
_atom_type_scat_dispersion_imag
_atom_type_scat_source
P P 0.1023 0.0942 'International Tables Vol C Tables 4.2.6.8 and 6.1.1.4'
S S 0.1246 0.1234 'International Tables Vol C Tables 4.2.6.8 and 6.1.1.4'
O O 0.0106 0.006 'International Tables Vol C Tables 4.2.6.8 and 6.1.1.4'
N N 0.0061 0.0033 'International Tables Vol C Tables 4.2.6.8 and 6.1.1.4'
C C 0.0033 0.0016 'International Tables Vol C Tables 4.2.6.8 and 6.1.1.4'
H H 0 0 'International Tables Vol C Tables 4.2.6.8 and 6.1.1.4'

loop_
_geom_angle_atom_site_label_1
_geom_angle_atom_site_label_2
_geom_angle_atom_site_label_3
_geom_angle
C6 P1 C5 91.95(4)
C6 P1 C1 91.64(5)
C5 P1 C1 99.52(4)
C6 P1 S1 125.85(3)
C5 P1 S1 121.51(3)
C1 P1 S1 119.09(3)
C7 O2 C8 112.45(8)
C8 O3 C11 114.98(7)
C25 N1 C21 117.29(9)
C8 C1 C2 105.54(8)
C8 C1 P1 116.39(7)
C2 C1 P1 103.48(6)
C8 C1 H1 106.0(10)
C2 C1 H1 113.7(9)
P1 C1 H1 111.8(10)
C7 C2 C1 104.82(8)
C7 C2 C3 112.42(8)
C1 C2 C3 107.95(7)
C7 C2 H2 111.7(8)
C1 C2 H2 113.2(8)
C3 C2 H2 106.8(8)
C9 C3 C4 115.27(9)
C9 C3 C6 113.44(8)
C4 C3 C6 105.10(7)
C9 C3 C2 112.54(8)
C4 C3 C2 107.59(8)
C6 C3 C2 101.75(7)
C5 C4 C10 126.36(9)
C5 C4 C3 113.03(8)
C10 C4 C3 120.35(8)
C4 C5 C21 128.78(9)
C4 C5 P1 105.93(7)
C21 C5 P1 125.13(7)
C3 C6 P1 95.36(6)
C3 C6 H6A 111.7(8)
P1 C6 H6A 111.8(8)
C3 C6 H6B 110.5(9)
P1 C6 H6B 111.4(9)
H6A C6 H6B 114.5(12)
O1 C7 O2 121.68(10)
O1 C7 C2 128.14(11)
O2 C7 C2 110.14(9)
O3 C8 O2 109.87(8)
O3 C8 C1 108.56(8)
O2 C8 C1 106.10(8)
O3 C8 H8 111.4(8)
O2 C8 H8 104.9(8)
C1 C8 H8 115.7(8)
C3 C9 H9A 111.1(11)
C3 C9 H9B 108.0(10)
H9A C9 H9B 109.2(15)
C3 C9 H9C 107.6(9)
H9A C9 H9C 107.5(14)
H9B C9 H9C 113.5(14)
C4 C10 H10A 113.7(10)
C4 C10 H10B 110.0(9)
H10A C10 H10B 106.5(14)
C4 C10 H10C 111.3(9)
H10A C10 H10C 107.0(14)
H10B C10 H10C 108.1(13)
O3 C11 C16 109.46(8)
O3 C11 C12 106.97(8)
C16 C11 C12 112.02(9)
O3 C11 H11 108.6(8)
C16 C11 H11 112.8(8)
C12 C11 H11 106.8(8)
C11 C12 C13 108.24(9)
C11 C12 C17 113.67(9)
C13 C12 C17 114.36(10)
C11 C12 H12 107.4(9)
C13 C12 H12 105.8(9)
C17 C12 H12 106.9(10)
C14 C13 C12 111.48(10)
C14 C13 H13A 110.0(11)
C12 C13 H13A 107.4(11)
C14 C13 H13B 110.2(10)
C12 C13 H13B 107.0(10)
H13A C13 H13B 110.7(15)
C15 C14 C13 112.15(10)
C15 C14 H14A 110.3(11)
C13 C14 H14A 105.9(11)
C15 C14 H14B 107.0(10)
C13 C14 H14B 111.4(10)
H14A C14 H14B 110.2(15)
C20 C15 C14 111.95(12)
C20 C15 C16 110.89(12)
C14 C15 C16 109.49(10)
C20 C15 H15 111.2(9)
C14 C15 H15 105.9(10)
C16 C15 H15 107.2(10)
C11 C16 C15 112.01(10)
C11 C16 H16A 109.1(9)
C15 C16 H16A 108.1(9)
C11 C16 H16B 109.1(9)
C15 C16 H16B 110.1(9)
H16A C16 H16B 108.4(13)
C18 C17 C19 110.52(10)
C18 C17 C12 111.04(11)
C19 C17 C12 114.23(10)
C18 C17 H17 111.2(9)
C19 C17 H17 104.0(9)
C12 C17 H17 105.6(9)
C17 C18 H18A 111.7(11)
C17 C18 H18B 106.0(14)
H18A C18 H18B 111.0(17)
C17 C18 H18C 109.4(12)
H18A C18 H18C 107.7(16)
H18B C18 H18C 111.1(17)
C17 C19 H19A 110.8(12)
C17 C19 H19B 111.0(11)
H19A C19 H19B 110.0(15)
C17 C19 H19C 112.9(11)
H19A C19 H19C 109.5(16)
H19B C19 H19C 102.3(15)
C15 C20 H20A 109.8(13)
C15 C20 H20B 110.6(12)
H20A C20 H20B 106.2(18)
C15 C20 H20C 113.8(12)
H20A C20 H20C 110.4(18)
H20B C20 H20C 105.8(17)
N1 C21 C22 122.06(9)
N1 C21 C5 116.91(8)
C22 C21 C5 120.99(9)
C23 C22 C21 119.25(10)
C23 C22 H22 121.3(9)
C21 C22 H22 119.4(9)
C24 C23 C22 118.80(10)
C24 C23 H23 123.0(10)
C22 C23 H23 117.9(10)
C23 C24 C25 118.33(10)
C23 C24 H24 122.9(10)
C25 C24 H24 118.8(11)
N1 C25 C24 124.25(11)
N1 C25 H25 115.7(9)
C24 C25 H25 120.1(9)

loop_
_geom_bond_atom_site_label_1
_geom_bond_atom_site_label_2
_geom_bond_distance
P1 C6 1.8013(10)
P1 C5 1.8105(10)
P1 C1 1.8502(9)
P1 S1 1.9293(3)
O1 C7 1.2002(14)
O2 C7 1.3563(14)
O2 C8 1.4499(13)
O3 C8 1.3802(12)
O3 C11 1.4548(11)
N1 C25 1.3369(14)
N1 C21 1.3459(13)
C1 C8 1.5327(13)
C1 C2 1.5362(14)
C1 H1 0.933(16)
C2 C7 1.5077(14)
C2 C3 1.5830(14)
C2 H2 0.983(14)
C3 C9 1.5246(14)
C3 C4 1.5356(13)
C3 C6 1.5395(13)
C4 C5 1.3554(13)
C4 C10 1.4933(14)
C5 C21 1.4711(13)
C6 H6A 0.973(14)
C6 H6B 1.000(15)
C8 H8 0.983(14)
C9 H9A 0.920(18)
C9 H9B 0.939(17)
C9 H9C 0.975(17)
C10 H10A 0.968(17)
C10 H10B 0.947(16)
C10 H10C 0.971(16)
C11 C16 1.5214(16)
C11 C12 1.5241(14)
C11 H11 0.972(13)
C12 C13 1.5385(15)
C12 C17 1.5414(16)
C12 H12 0.980(16)
C13 C14 1.523(2)
C13 H13A 1.01(2)
C13 H13B 0.969(17)
C14 C15 1.5227(19)
C14 H14A 0.982(19)
C14 H14B 0.974(18)
C15 C20 1.523(2)
C15 C16 1.5365(16)
C15 H15 0.972(17)
C16 H16A 0.968(16)
C16 H16B 0.991(15)
C17 C18 1.5252(19)
C17 C19 1.5260(18)
C17 H17 0.979(16)
C18 H18A 1.02(2)
C18 H18B 0.92(2)
C18 H18C 0.97(2)
C19 H19A 1.01(2)
C19 H19B 0.99(2)
C19 H19C 1.02(2)
C20 H20A 0.94(2)
C20 H20B 1.04(2)
C20 H20C 1.04(2)
C21 C22 1.3952(13)
C22 C23 1.3867(15)
C22 H22 0.979(15)
C23 C24 1.3768(17)
C23 H23 0.986(16)
C24 C25 1.3807(16)
C24 H24 0.998(19)
C25 H25 0.974(16)
